data_1558646
loop_
_publ_author_name
'Rekhroukh, Feriel'
'Chen, Wenyi'
'Brown, Ryan'
'White, Andrew J. P.'
'Crimmin, Mark Richard'

_publ_section_title
;
 Palladium-Catalysed C--F Alumination of Fluorobenzenes: Mechanistic
 Diversity and Origin of Selectivity
;
_journal_name_full 'Chemical Science'
_journal_paper_doi 10.1039/D0SC01915A
_journal_year 2020
_chemical_formula_moiety 'C35 H44 Al F3 N2, 1.5(C7 H8)'
_chemical_formula_sum 'C45.5 H56 Al F3 N2'
_chemical_formula_weight 714.90
_space_group_crystal_system orthorhombic
_space_group_IT_number 41
_space_group_name_Hall 'A 2 -2ab'
_space_group_name_H-M_alt 'A e a 2'
_atom_sites_solution_hydrogens geom
_audit_creation_method SHELXL-2017/1
_audit_update_record
;
2019-05-21 deposited with the CCDC.	2020-07-21 downloaded from the CCDC.
;
_cell_angle_alpha 90
_cell_angle_beta 90
_cell_angle_gamma 90
_cell_formula_units_Z 8
_cell_length_a 25.1040(8)
_cell_length_b 18.4374(8)
_cell_length_c 17.7897(5)
_cell_measurement_reflns_used 2552
_cell_measurement_temperature 173(2)
_cell_measurement_theta_max 27.5310
_cell_measurement_theta_min 2.8840
_cell_volume 8234.0(5)
_computing_cell_refinement 'CrysAlisPro, Rigaku OD'
_computing_data_collection 'CrysAlisPro, Rigaku OD'
_computing_data_reduction 'CrysAlisPro, Rigaku OD'
_computing_molecular_graphics 'Bruker SHELXTL'
_computing_publication_material 'CIFTAB-2014 (Sheldrick, 2017)'
_computing_structure_refinement 'SHELXL-2017/1 (Sheldrick, 2017)'
_computing_structure_solution 'SHELXS-2014 (Sheldrick, 2017)'
_diffrn_ambient_temperature 173(2)
_diffrn_detector_area_resol_mean 16.0382
_diffrn_measured_fraction_theta_full 0.987
_diffrn_measured_fraction_theta_max 0.810
_diffrn_measurement_device_type 'Agilent Xcalibur 3 E'
_diffrn_measurement_method 'omega scans'
_diffrn_radiation_type MoK\a
_diffrn_radiation_wavelength 0.71073
_diffrn_reflns_av_R_equivalents 0.0205
_diffrn_reflns_av_unetI/netI 0.0369
_diffrn_reflns_Laue_measured_fraction_full 0.987
_diffrn_reflns_Laue_measured_fraction_max 0.810
_diffrn_reflns_limit_h_max 30
_diffrn_reflns_limit_h_min -15
_diffrn_reflns_limit_k_max 23
_diffrn_reflns_limit_k_min -13
_diffrn_reflns_limit_l_max 13
_diffrn_reflns_limit_l_min -23
_diffrn_reflns_number 8895
_diffrn_reflns_point_group_measured_fraction_full 0.688
_diffrn_reflns_point_group_measured_fraction_max 0.549
_diffrn_reflns_theta_full 25.242
_diffrn_reflns_theta_max 28.323
_diffrn_reflns_theta_min 2.741
_diffrn_source 'Enhance (Mo) X-ray Source'
_exptl_absorpt_coefficient_mu 0.095
_exptl_absorpt_correction_T_max 0.993
_exptl_absorpt_correction_T_min 0.975
_exptl_absorpt_correction_type analytical
_exptl_absorpt_process_details
; 
CrysAlisPro 1.171.38.46 (Rigaku Oxford Diffraction, 2015) 
Analytical numeric absorption correction using a multifaceted crystal 
model based on expressions derived by R.C. Clark & J.S. Reid. 
(Clark, R. C. & Reid, J. S. (1995). Acta Cryst. A51, 887-897) 
Empirical absorption correction using spherical harmonics, 
implemented in SCALE3 ABSPACK scaling algorithm. 
;
_exptl_crystal_colour Colourless
_exptl_crystal_density_diffrn 1.153
_exptl_crystal_description tablets
_exptl_crystal_F_000 3064
_exptl_crystal_size_max 0.573
_exptl_crystal_size_mid 0.172
_exptl_crystal_size_min 0.082
_refine_diff_density_max 0.201
_refine_diff_density_min -0.192
_refine_diff_density_rms 0.034
_refine_ls_abs_structure_details
; 
 Flack x determined using 1188 quotients [(I+)-(I-)]/[(I+)+(I-)] 
 (Parsons, Flack and Wagner, Acta Cryst. B69 (2013) 249-259). 
;
_refine_ls_abs_structure_Flack -0.01(10)
_refine_ls_extinction_method none
_refine_ls_goodness_of_fit_ref 1.023
_refine_ls_hydrogen_treatment constr
_refine_ls_matrix_type full
_refine_ls_number_parameters 496
_refine_ls_number_reflns 5630
_refine_ls_number_restraints 43
_refine_ls_restrained_S_all 1.024
_refine_ls_R_factor_all 0.0454
_refine_ls_R_factor_gt 0.0353
_refine_ls_shift/su_max 0.001
_refine_ls_shift/su_mean 0.000
_refine_ls_structure_factor_coef Fsqd
_refine_ls_weighting_details 'w=1/[\s^2^(Fo^2^)+(0.0427P)^2^+2.0167P] where P=(Fo^2^+2Fc^2^)/3'
_refine_ls_weighting_scheme calc
_refine_ls_wR_factor_gt 0.0796
_refine_ls_wR_factor_ref 0.0850
_reflns_Friedel_coverage 0.313
_reflns_Friedel_fraction_full 0.366
_reflns_Friedel_fraction_max 0.271
_reflns_number_gt 4906
_reflns_number_total 5630
_reflns_threshold_expression 'I > 2\s(I)'
_cod_data_source_file d0sc01915a2.cif
_cod_data_source_block 2f
_cod_original_sg_symbol_Hall 'A 2 -2ac'
_cod_original_sg_symbol_H-M 'A b a 2'
_cod_original_formula_sum 'C45.50 H56 Al F3 N2'
_cod_database_code 1558646
_shelx_shelxl_version_number 2017/1
_shelx_space_group_comment
; 
The symmetry employed for this shelxl refinement is uniquely defined 
by the following loop, which should always be used as a source of 
symmetry information in preference to the above space-group names. 
They are only intended as comments. 
;

loop_
_space_group_symop_operation_xyz
'x, y, z'
'-x, -y, z'
'x+1/2, -y+1/2, z'
'-x+1/2, y+1/2, z'
'x, y+1/2, z+1/2'
'-x, -y+1/2, z+1/2'
'x+1/2, -y+1, z+1/2'
'-x+1/2, y+1, z+1/2'

loop_
_atom_site_label
_atom_site_type_symbol
_atom_site_fract_x
_atom_site_fract_y
_atom_site_fract_z
_atom_site_U_iso_or_equiv
_atom_site_adp_type
_atom_site_occupancy
_atom_site_site_symmetry_order
_atom_site_calc_flag
_atom_site_refinement_flags_posn
_atom_site_refinement_flags_adp
_atom_site_refinement_flags_occupancy
_atom_site_disorder_assembly
_atom_site_disorder_group
Al1 Al 0.21824(3) 0.62222(4) 0.30956(4) 0.02057(16) Uani 1 1 d . . . . .
F1 F 0.19436(6) 0.56168(8) 0.24885(8) 0.0327(4) Uani 1 1 d . . . . .
N1 N 0.20561(8) 0.59318(11) 0.40943(12) 0.0236(5) Uani 1 1 d . . . . .
C1 C 0.18675(11) 0.63922(14) 0.46124(15) 0.0297(6) Uani 1 1 d . . . . .
C2 C 0.16901(11) 0.70933(14) 0.44385(15) 0.0296(6) Uani 1 1 d . . . . .
H2A H 0.161953 0.740194 0.485438 0.035 Uiso 1 1 calc R U . . .
C3 C 0.16045(10) 0.73927(13) 0.37278(15) 0.0249(6) Uani 1 1 d . . . . .
N3 N 0.17600(7) 0.70652(10) 0.30933(12) 0.0221(4) Uani 1 1 d . . . . .
C4 C 0.18258(16) 0.61574(19) 0.54211(17) 0.0540(9) Uani 1 1 d . . . . .
H4A H 0.174477 0.563792 0.544299 0.081 Uiso 1 1 calc R U . . .
H4B H 0.154095 0.643083 0.566927 0.081 Uiso 1 1 calc R U . . .
H4C H 0.216455 0.625081 0.567722 0.081 Uiso 1 1 calc R U . . .
C5 C 0.13221(11) 0.81094(14) 0.36863(17) 0.0332(6) Uani 1 1 d . . . . .
H5A H 0.156739 0.847972 0.349560 0.050 Uiso 1 1 calc R U . . .
H5B H 0.119868 0.824768 0.418893 0.050 Uiso 1 1 calc R U . . .
H5C H 0.101581 0.806875 0.334734 0.050 Uiso 1 1 calc R U . . .
C6 C 0.21780(10) 0.51870(14) 0.42952(14) 0.0262(6) Uani 1 1 d . . . . .
C7 C 0.17918(11) 0.46489(14) 0.41445(17) 0.0311(6) Uani 1 1 d . . . . .
C8 C 0.19194(12) 0.39314(15) 0.42976(18) 0.0381(7) Uani 1 1 d . . . . .
H8A H 0.166598 0.356231 0.419275 0.046 Uiso 1 1 calc R U . . .
C9 C 0.24063(12) 0.37431(15) 0.45987(17) 0.0376(7) Uani 1 1 d . . . . .
H9A H 0.248703 0.324864 0.469674 0.045 Uiso 1 1 calc R U . . .
C10 C 0.27760(12) 0.42758(15) 0.47571(16) 0.0346(7) Uani 1 1 d . . . . .
H10A H 0.310785 0.414331 0.497412 0.042 Uiso 1 1 calc R U . . .
C11 C 0.26724(11) 0.50062(14) 0.46049(14) 0.0289(6) Uani 1 1 d . . . . .
C12 C 0.12422(12) 0.48282(16) 0.3834(2) 0.0464(9) Uani 1 1 d . . . . .
H12A H 0.125174 0.533949 0.364662 0.056 Uiso 1 1 calc R U . . .
C13 C 0.10862(15) 0.43437(18) 0.3177(3) 0.0759(13) Uani 1 1 d . . . . .
H13A H 0.133751 0.441552 0.276163 0.114 Uiso 1 1 calc R U . . .
H13B H 0.072580 0.446856 0.300882 0.114 Uiso 1 1 calc R U . . .
H13C H 0.109476 0.383507 0.333609 0.114 Uiso 1 1 calc R U . . .
C14 C 0.08327(16) 0.4791(3) 0.4468(4) 0.1048(19) Uani 1 1 d . . . . .
H14A H 0.082744 0.430067 0.467917 0.157 Uiso 1 1 calc R U . . .
H14B H 0.047919 0.491067 0.426924 0.157 Uiso 1 1 calc R U . . .
H14C H 0.092863 0.513938 0.486155 0.157 Uiso 1 1 calc R U . . .
C15 C 0.31063(13) 0.55582(16) 0.47878(18) 0.0394(7) Uani 1 1 d . . . . .
H15A H 0.297467 0.604924 0.463783 0.047 Uiso 1 1 calc R U . . .
C16 C 0.32276(18) 0.5573(2) 0.5630(2) 0.0674(11) Uani 1 1 d . . . . .
H16A H 0.290066 0.568163 0.590924 0.101 Uiso 1 1 calc R U . . .
H16B H 0.349467 0.594741 0.573391 0.101 Uiso 1 1 calc R U . . .
H16C H 0.336520 0.509905 0.578694 0.101 Uiso 1 1 calc R U . . .
C17 C 0.36141(12) 0.53996(19) 0.4344(2) 0.0548(10) Uani 1 1 d . . . . .
H17A H 0.376222 0.493308 0.450513 0.082 Uiso 1 1 calc R U . . .
H17B H 0.387517 0.578469 0.443558 0.082 Uiso 1 1 calc R U . . .
H17C H 0.353055 0.537924 0.380616 0.082 Uiso 1 1 calc R U . . .
C18 C 0.15740(10) 0.73353(13) 0.23690(15) 0.0251(6) Uani 1 1 d . . . . .
C19 C 0.18885(11) 0.78275(14) 0.19645(16) 0.0310(6) Uani 1 1 d . . . . .
C20 C 0.17191(13) 0.80229(16) 0.12464(18) 0.0426(8) Uani 1 1 d . . . . .
H20A H 0.192461 0.835707 0.096166 0.051 Uiso 1 1 calc R U . . .
C21 C 0.12554(14) 0.77381(18) 0.09394(19) 0.0498(8) Uani 1 1 d . . . . .
H21A H 0.115351 0.786138 0.044122 0.060 Uiso 1 1 calc R U . . .
C22 C 0.09448(12) 0.72774(16) 0.13592(17) 0.0412(8) Uani 1 1 d . . . . .
H22A H 0.062043 0.710087 0.115391 0.049 Uiso 1 1 calc R U . . .
C23 C 0.10954(11) 0.70639(14) 0.20789(16) 0.0305(6) Uani 1 1 d . . . . .
C24 C 0.23947(11) 0.81754(15) 0.22714(17) 0.0347(7) Uani 1 1 d . . . . .
H24A H 0.245691 0.797897 0.278792 0.042 Uiso 1 1 calc R U . . .
C25 C 0.23312(14) 0.90019(16) 0.2336(2) 0.0512(9) Uani 1 1 d . . . . .
H25A H 0.229278 0.921150 0.183220 0.077 Uiso 1 1 calc R U . . .
H25B H 0.264646 0.920773 0.258062 0.077 Uiso 1 1 calc R U . . .
H25C H 0.201389 0.911379 0.263476 0.077 Uiso 1 1 calc R U . . .
C26 C 0.28803(13) 0.79897(18) 0.1792(2) 0.0467(8) Uani 1 1 d . . . . .
H26A H 0.290919 0.746189 0.174135 0.070 Uiso 1 1 calc R U . . .
H26B H 0.320223 0.817901 0.203438 0.070 Uiso 1 1 calc R U . . .
H26C H 0.284137 0.820895 0.129345 0.070 Uiso 1 1 calc R U . . .
C27 C 0.07320(11) 0.65607(16) 0.25211(18) 0.0372(7) Uani 1 1 d . . . . .
H27A H 0.091977 0.642302 0.299590 0.045 Uiso 1 1 calc R U . . .
C28 C 0.06026(13) 0.58709(17) 0.2097(2) 0.0498(9) Uani 1 1 d . . . . .
H28A H 0.040759 0.599158 0.163605 0.075 Uiso 1 1 calc R U . . .
H28B H 0.038265 0.555516 0.241286 0.075 Uiso 1 1 calc R U . . .
H28C H 0.093392 0.561951 0.196605 0.075 Uiso 1 1 calc R U . . .
C29 C 0.02102(13) 0.6955(2) 0.2737(2) 0.0604(10) Uani 1 1 d . . . . .
H29A H 0.029527 0.739841 0.301576 0.091 Uiso 1 1 calc R U . . .
H29B H -0.000812 0.663581 0.305158 0.091 Uiso 1 1 calc R U . . .
H29C H 0.001291 0.708050 0.227960 0.091 Uiso 1 1 calc R U . . .
C31 C 0.29460(10) 0.63720(14) 0.28977(14) 0.0259(6) Uani 1 1 d . . . . .
C32 C 0.32486(11) 0.68610(14) 0.32994(16) 0.0312(6) Uani 1 1 d . . . . .
F32 F 0.30068(7) 0.72614(8) 0.38514(10) 0.0424(4) Uani 1 1 d . . . . .
C33 C 0.37821(11) 0.69684(15) 0.3190(2) 0.0407(8) Uani 1 1 d . . . . .
F33 F 0.40488(7) 0.74557(11) 0.36246(14) 0.0652(6) Uani 1 1 d . . . . .
C34 C 0.40542(12) 0.65788(18) 0.2655(2) 0.0475(9) Uani 1 1 d . . . . .
H34A H 0.442397 0.665483 0.257332 0.057 Uiso 1 1 calc R U . . .
C35 C 0.37718(12) 0.60693(18) 0.22377(18) 0.0443(8) Uani 1 1 d . . . . .
H35A H 0.395071 0.578500 0.187078 0.053 Uiso 1 1 calc R U . . .
C36 C 0.32322(11) 0.59756(16) 0.23548(16) 0.0333(7) Uani 1 1 d . . . . .
H36A H 0.304681 0.563013 0.205730 0.040 Uiso 1 1 calc R U . . .
C40 C 0.0265(2) 0.6870(3) 0.5127(4) 0.114(2) Uani 1 1 d . . . . .
H40A H 0.051483 0.670785 0.473893 0.170 Uiso 1 1 calc R U . . .
H40B H -0.010115 0.678395 0.495675 0.170 Uiso 1 1 calc R U . . .
H40C H 0.032915 0.659839 0.559200 0.170 Uiso 1 1 calc R U . . .
C41 C 0.03415(15) 0.7648(2) 0.5268(2) 0.0620(11) Uani 1 1 d . . . . .
C42 C 0.06799(15) 0.7906(3) 0.5820(2) 0.0612(10) Uani 1 1 d . . . . .
H42 H 0.087014 0.757169 0.612508 0.073 Uiso 1 1 calc R U . . .
C43 C 0.07463(15) 0.8643(3) 0.5936(2) 0.0659(11) Uani 1 1 d . . . . .
H43 H 0.098491 0.880392 0.631578 0.079 Uiso 1 1 calc R U . . .
C44 C 0.04788(15) 0.9138(2) 0.5522(2) 0.0642(11) Uani 1 1 d . . . . .
H44 H 0.052642 0.964192 0.560897 0.077 Uiso 1 1 calc R U . . .
C45 C 0.01394(15) 0.8900(3) 0.4977(2) 0.0625(11) Uani 1 1 d . . . . .
H45 H -0.004997 0.924481 0.468376 0.075 Uiso 1 1 calc R U . . .
C46 C 0.00641(14) 0.8173(3) 0.4840(2) 0.0647(11) Uani 1 1 d . . . . .
H46 H -0.017513 0.802275 0.445630 0.078 Uiso 1 1 calc R U . . .
C50 C 0.5586(7) 0.5816(8) 0.2001(11) 0.118(6) Uani 0.5 1 d . U P A -1
H50A H 0.574023 0.580535 0.149471 0.177 Uiso 0.5 1 calc R U P A -1
H50B H 0.586656 0.572215 0.237223 0.177 Uiso 0.5 1 calc R U P A -1
H50C H 0.542867 0.629336 0.209482 0.177 Uiso 0.5 1 calc R U P A -1
C51 C 0.5172(2) 0.5254(3) 0.2063(3) 0.075(2) Uani 0.5 1 d G U P A -1
C52 C 0.4950(3) 0.4952(4) 0.1419(3) 0.071(2) Uani 0.5 1 d G U P A -1
H52A H 0.506754 0.510501 0.093683 0.085 Uiso 0.5 1 calc R U P A -1
C53 C 0.4557(3) 0.4424(4) 0.1480(3) 0.065(2) Uani 0.5 1 d G U P A -1
H53A H 0.440511 0.421775 0.104045 0.078 Uiso 0.5 1 calc R U P A -1
C54 C 0.4385(3) 0.4200(3) 0.2186(4) 0.064(4) Uani 0.5 1 d G U P A -1
H54A H 0.411570 0.383971 0.222783 0.077 Uiso 0.5 1 calc R U P A -1
C55 C 0.4606(3) 0.4502(3) 0.2830(3) 0.0611(19) Uani 0.5 1 d G U P A -1
H55A H 0.448872 0.434893 0.331161 0.073 Uiso 0.5 1 calc R U P A -1
C56 C 0.5000(3) 0.5029(4) 0.2768(3) 0.074(2) Uani 0.5 1 d G U P A -1
H56A H 0.515115 0.523620 0.320801 0.088 Uiso 0.5 1 calc R U P A -1

loop_
_atom_site_aniso_label
_atom_site_aniso_U_11
_atom_site_aniso_U_22
_atom_site_aniso_U_33
_atom_site_aniso_U_23
_atom_site_aniso_U_13
_atom_site_aniso_U_12
Al1 0.0201(3) 0.0226(3) 0.0190(3) 0.0002(3) 0.0007(3) 0.0017(3)
F1 0.0330(9) 0.0351(8) 0.0300(8) -0.0067(7) -0.0046(7) 0.0004(7)
N1 0.0243(11) 0.0250(11) 0.0214(11) 0.0018(10) 0.0029(9) 0.0018(9)
C1 0.0307(15) 0.0351(15) 0.0234(14) 0.0007(13) 0.0044(12) -0.0010(11)
C2 0.0332(15) 0.0299(14) 0.0256(14) -0.0049(12) 0.0042(12) -0.0006(12)
C3 0.0185(13) 0.0270(14) 0.0293(14) -0.0020(13) 0.0025(12) -0.0020(10)
N3 0.0187(10) 0.0254(10) 0.0223(10) 0.0008(11) 0.0003(10) 0.0011(8)
C4 0.084(3) 0.051(2) 0.0266(16) 0.0048(15) 0.0144(17) 0.0201(18)
C5 0.0320(15) 0.0315(15) 0.0361(16) -0.0035(13) -0.0009(14) 0.0074(11)
C6 0.0321(15) 0.0260(13) 0.0205(13) 0.0023(11) 0.0056(11) 0.0024(11)
C7 0.0305(15) 0.0287(14) 0.0342(15) 0.0047(13) 0.0065(13) 0.0007(11)
C8 0.0398(17) 0.0304(15) 0.0440(18) 0.0050(14) 0.0057(15) -0.0031(13)
C9 0.0478(19) 0.0266(14) 0.0382(17) 0.0057(14) 0.0039(15) 0.0062(13)
C10 0.0403(17) 0.0370(16) 0.0266(14) 0.0056(13) -0.0023(13) 0.0082(13)
C11 0.0352(15) 0.0321(14) 0.0195(13) 0.0049(12) 0.0001(12) 0.0013(11)
C12 0.0303(16) 0.0318(16) 0.077(3) 0.0124(17) -0.0035(17) -0.0026(12)
C13 0.059(2) 0.047(2) 0.122(4) 0.005(3) -0.049(3) -0.0053(17)
C14 0.039(2) 0.129(4) 0.147(5) 0.036(4) 0.033(3) 0.014(3)
C15 0.0449(18) 0.0344(16) 0.0389(17) 0.0097(14) -0.0153(15) -0.0035(13)
C16 0.091(3) 0.063(2) 0.049(2) 0.001(2) -0.038(2) -0.009(2)
C17 0.0357(18) 0.057(2) 0.071(2) 0.0265(19) -0.0135(18) -0.0004(15)
C18 0.0235(14) 0.0263(13) 0.0254(13) -0.0001(12) -0.0018(12) 0.0060(10)
C19 0.0309(15) 0.0296(14) 0.0324(15) 0.0068(13) 0.0027(13) 0.0045(12)
C20 0.0485(19) 0.0425(17) 0.0370(17) 0.0159(15) 0.0004(16) 0.0027(14)
C21 0.057(2) 0.059(2) 0.0341(16) 0.0153(17) -0.0114(16) 0.0080(18)
C22 0.0380(18) 0.0463(17) 0.0393(17) 0.0014(16) -0.0176(15) 0.0047(14)
C23 0.0253(14) 0.0345(15) 0.0316(15) 0.0002(13) -0.0031(12) 0.0070(11)
C24 0.0305(16) 0.0347(15) 0.0388(16) 0.0095(14) 0.0020(14) -0.0044(12)
C25 0.048(2) 0.0366(16) 0.069(2) 0.0078(17) 0.0041(18) -0.0060(14)
C26 0.0388(19) 0.0492(19) 0.052(2) 0.0156(17) 0.0079(16) 0.0005(15)
C27 0.0260(15) 0.0457(17) 0.0398(17) 0.0040(15) -0.0054(13) -0.0040(12)
C28 0.0366(18) 0.0446(18) 0.068(2) -0.0012(18) -0.0055(18) -0.0066(14)
C29 0.0326(18) 0.074(2) 0.075(3) -0.015(2) 0.0126(18) -0.0058(16)
C31 0.0239(13) 0.0254(13) 0.0284(15) 0.0078(11) 0.0029(11) 0.0060(10)
C32 0.0285(15) 0.0277(14) 0.0373(16) 0.0061(13) -0.0013(13) 0.0048(11)
F32 0.0419(10) 0.0354(9) 0.0499(11) -0.0115(8) -0.0024(8) 0.0024(8)
C33 0.0289(15) 0.0349(15) 0.058(2) 0.0120(16) -0.0089(16) -0.0032(12)
F33 0.0406(11) 0.0548(12) 0.1002(17) 0.0054(12) -0.0201(12) -0.0121(9)
C34 0.0223(16) 0.059(2) 0.062(2) 0.0210(19) 0.0022(16) 0.0025(15)
C35 0.0343(17) 0.059(2) 0.0396(17) 0.0110(16) 0.0119(15) 0.0183(15)
C36 0.0310(16) 0.0405(15) 0.0284(15) 0.0083(14) 0.0053(13) 0.0065(12)
C40 0.080(4) 0.090(4) 0.171(6) -0.013(4) 0.050(4) -0.011(3)
C41 0.041(2) 0.075(3) 0.070(3) -0.004(2) 0.027(2) -0.0034(18)
C42 0.044(2) 0.088(3) 0.051(2) 0.014(2) 0.0154(19) 0.018(2)
C43 0.044(2) 0.100(3) 0.053(2) -0.001(2) 0.0067(19) 0.011(2)
C44 0.042(2) 0.077(3) 0.073(3) 0.002(2) 0.015(2) 0.0047(19)
C45 0.046(2) 0.084(3) 0.057(2) 0.015(2) 0.0093(19) 0.009(2)
C46 0.031(2) 0.107(4) 0.056(2) -0.002(2) 0.0096(17) -0.002(2)
C50 0.095(13) 0.084(12) 0.175(14) 0.019(11) 0.018(11) -0.005(10)
C51 0.042(4) 0.040(4) 0.145(8) 0.003(5) 0.003(5) 0.001(3)
C52 0.065(5) 0.060(4) 0.087(5) -0.009(7) 0.046(6) 0.004(3)
C53 0.077(6) 0.055(5) 0.062(5) -0.007(4) 0.015(5) -0.005(4)
C54 0.056(7) 0.052(7) 0.085(7) 0.004(6) 0.016(6) -0.015(6)
C55 0.059(5) 0.058(4) 0.066(5) 0.007(4) -0.002(4) 0.003(4)
C56 0.062(4) 0.065(4) 0.094(5) 0.034(9) 0.016(11) 0.016(3)

loop_
_atom_type_symbol
_atom_type_description
_atom_type_scat_dispersion_real
_atom_type_scat_dispersion_imag
_atom_type_scat_source
C C 0.0033 0.0016 'International Tables Vol C Tables 4.2.6.8 and 6.1.1.4'
H H 0.0000 0.0000 'International Tables Vol C Tables 4.2.6.8 and 6.1.1.4'
Al Al 0.0645 0.0514 'International Tables Vol C Tables 4.2.6.8 and 6.1.1.4'
F F 0.0171 0.0103 'International Tables Vol C Tables 4.2.6.8 and 6.1.1.4'
N N 0.0061 0.0033 'International Tables Vol C Tables 4.2.6.8 and 6.1.1.4'

loop_
_geom_angle_atom_site_label_1
_geom_angle_atom_site_label_2
_geom_angle_atom_site_label_3
_geom_angle
_geom_angle_site_symmetry_1
_geom_angle_site_symmetry_3
_geom_angle_publ_flag
F1 Al1 N3 110.46(9) . . ?
F1 Al1 N1 111.15(9) . . ?
N3 Al1 N1 98.17(10) . . ?
F1 Al1 C31 109.19(10) . . ?
N3 Al1 C31 115.63(10) . . ?
N1 Al1 C31 111.89(10) . . ?
C1 N1 C6 120.3(2) . . ?
C1 N1 Al1 121.91(17) . . ?
C6 N1 Al1 117.77(16) . . ?
N1 C1 C2 123.0(2) . . ?
N1 C1 C4 120.0(2) . . ?
C2 C1 C4 117.0(2) . . ?
C3 C2 C1 127.8(2) . . ?
N3 C3 C2 122.7(2) . . ?
N3 C3 C5 119.6(2) . . ?
C2 C3 C5 117.7(2) . . ?
C3 N3 C18 119.86(19) . . ?
C3 N3 Al1 122.36(18) . . ?
C18 N3 Al1 117.67(16) . . ?
C11 C6 C7 121.1(2) . . ?
C11 C6 N1 120.6(2) . . ?
C7 C6 N1 118.2(2) . . ?
C8 C7 C6 118.3(3) . . ?
C8 C7 C12 119.2(3) . . ?
C6 C7 C12 122.6(2) . . ?
C9 C8 C7 121.4(3) . . ?
C8 C9 C10 119.7(3) . . ?
C9 C10 C11 121.4(3) . . ?
C10 C11 C6 118.1(2) . . ?
C10 C11 C15 117.9(2) . . ?
C6 C11 C15 124.0(2) . . ?
C13 C12 C7 112.6(3) . . ?
C13 C12 C14 111.6(3) . . ?
C7 C12 C14 109.4(3) . . ?
C11 C15 C17 111.0(3) . . ?
C11 C15 C16 111.3(3) . . ?
C17 C15 C16 110.1(3) . . ?
C23 C18 C19 121.7(2) . . ?
C23 C18 N3 118.6(2) . . ?
C19 C18 N3 119.6(2) . . ?
C20 C19 C18 117.8(3) . . ?
C20 C19 C24 118.3(2) . . ?
C18 C19 C24 123.9(2) . . ?
C21 C20 C19 121.2(3) . . ?
C22 C21 C20 119.7(3) . . ?
C21 C22 C23 121.4(3) . . ?
C22 C23 C18 118.1(3) . . ?
C22 C23 C27 119.1(3) . . ?
C18 C23 C27 122.8(2) . . ?
C19 C24 C26 111.8(3) . . ?
C19 C24 C25 110.9(2) . . ?
C26 C24 C25 110.3(2) . . ?
C28 C27 C23 112.5(3) . . ?
C28 C27 C29 109.7(3) . . ?
C23 C27 C29 110.5(2) . . ?
C32 C31 C36 114.4(2) . . ?
C32 C31 Al1 122.4(2) . . ?
C36 C31 Al1 123.1(2) . . ?
C33 C32 F32 117.2(3) . . ?
C33 C32 C31 124.1(3) . . ?
F32 C32 C31 118.7(2) . . ?
F33 C33 C32 119.8(3) . . ?
F33 C33 C34 119.6(3) . . ?
C32 C33 C34 120.6(3) . . ?
C33 C34 C35 118.0(3) . . ?
C36 C35 C34 120.2(3) . . ?
C35 C36 C31 122.6(3) . . ?
C42 C41 C46 116.7(4) . . ?
C42 C41 C40 122.5(5) . . ?
C46 C41 C40 120.8(5) . . ?
C41 C42 C43 121.2(4) . . ?
C44 C43 C42 121.4(4) . . ?
C43 C44 C45 118.8(4) . . ?
C44 C45 C46 121.7(4) . . ?
C45 C46 C41 120.3(4) . . ?
C52 C51 C56 120.0 . . ?
C52 C51 C50 120.2(9) . . ?
C56 C51 C50 119.8(9) . . ?
C53 C52 C51 120.0 . . ?
C52 C53 C54 120.0 . . ?
C55 C54 C53 120.0 . . ?
C54 C55 C56 120.0 . . ?
C55 C56 C51 120.0 . . ?

loop_
_geom_bond_atom_site_label_1
_geom_bond_atom_site_label_2
_geom_bond_distance
_geom_bond_site_symmetry_2
_geom_bond_publ_flag
Al1 F1 1.6650(16) . ?
Al1 N3 1.881(2) . ?
Al1 N1 1.882(2) . ?
Al1 C31 1.968(3) . ?
N1 C1 1.339(3) . ?
N1 C6 1.452(3) . ?
C1 C2 1.402(4) . ?
C1 C4 1.506(4) . ?
C2 C3 1.396(4) . ?
C3 N3 1.338(3) . ?
C3 C5 1.502(4) . ?
N3 C18 1.458(3) . ?
C6 C11 1.398(4) . ?
C6 C7 1.413(4) . ?
C7 C8 1.388(4) . ?
C7 C12 1.523(4) . ?
C8 C9 1.379(4) . ?
C9 C10 1.380(4) . ?
C10 C11 1.398(4) . ?
C11 C15 1.526(4) . ?
C12 C13 1.523(5) . ?
C12 C14 1.528(6) . ?
C15 C17 1.528(5) . ?
C15 C16 1.529(5) . ?
C18 C23 1.400(4) . ?
C18 C19 1.402(4) . ?
C19 C20 1.394(4) . ?
C19 C24 1.525(4) . ?
C20 C21 1.389(5) . ?
C21 C22 1.374(5) . ?
C22 C23 1.392(4) . ?
C23 C27 1.520(4) . ?
C24 C26 1.526(4) . ?
C24 C25 1.537(4) . ?
C27 C28 1.514(4) . ?
C27 C29 1.546(4) . ?
C31 C32 1.379(4) . ?
C31 C36 1.408(4) . ?
C32 C33 1.368(4) . ?
C32 F32 1.370(3) . ?
C33 F33 1.361(4) . ?
C33 C34 1.374(5) . ?
C34 C35 1.392(5) . ?
C35 C36 1.381(4) . ?
C40 C41 1.469(6) . ?
C41 C42 1.384(6) . ?
C41 C46 1.415(6) . ?
C42 C43 1.384(6) . ?
C43 C44 1.352(6) . ?
C44 C45 1.364(6) . ?
C45 C46 1.375(6) . ?
C50 C51 1.473(12) . ?
C51 C52 1.3900 . ?
C51 C56 1.3900 . ?
C52 C53 1.3900 . ?
C53 C54 1.3900 . ?
C54 C55 1.3900 . ?
C55 C56 1.3900 . ?
